data_7713032
loop_
_publ_author_name
'Hossack, Christopher'
'Abdul, Folasade'
'Cahill, Christopher'
'Besson, Claire'

_publ_section_title
;
 Tuning the optical and magnetic properties of lanthanide single-ion
 magnets using nitro-functionalized trispyrazolylborate ligands.
;
_journal_name_full 'Dalton transactions (Cambridge, England : 2003)'
_journal_paper_doi 10.1039/d3dt01018j
_journal_year 2023
_chemical_formula_moiety 'C27 H27 B3 Eu N21 O6 [+ solvent]'
_chemical_formula_sum 'C27 H27 B3 Eu N21 O6'
_chemical_formula_weight 926.08
_space_group_crystal_system monoclinic
_space_group_IT_number 15
_space_group_name_Hall '-C 2yc'
_space_group_name_H-M_alt 'C 1 2/c 1'
_atom_sites_solution_hydrogens mixed
_atom_sites_solution_primary Dual-space/Direct
_audit_block_doi 10.5517/ccdc.csd.cc2dr86n
_audit_creation_method SHELXL-2018/3
_audit_update_record
;
2022-12-15 deposited with the CCDC.	2023-05-04 downloaded from the CCDC.
;
_cell_angle_alpha 90
_cell_angle_beta 115.893(13)
_cell_angle_gamma 90
_cell_formula_units_Z 8
_cell_length_a 24.313(16)
_cell_length_b 13.724(10)
_cell_length_c 29.722(15)
_cell_measurement_reflns_used 123
_cell_measurement_temperature 100(2)
_cell_measurement_theta_max 27.95
_cell_measurement_theta_min 3.657
_cell_volume 8922(10)
_computing_cell_refinement 'APEX3 v2019.1-0 (Bruker AXS)'
_computing_data_collection 'Bruker Instrument Service vV6.2.12'
_computing_data_reduction 'SAINT V8.40A (Bruker Nano, Inc., 2019)'
_computing_molecular_graphics 'shelXle (C.B. Huebschle, rev 958)'
_computing_structure_refinement 'SHELXL-2018/3 (Sheldrick, 2018)'
_computing_structure_solution 'SHELXT 2014/5 (Sheldrick, 2014)'
_diffrn_ambient_temperature 100(2)
_diffrn_measured_fraction_theta_full 0.993
_diffrn_measured_fraction_theta_max 0.992
_diffrn_measurement_device_type 'Bruker D8 Quest/Photon II'
_diffrn_measurement_method 'profile data from \f and \w scans'
_diffrn_radiation_type MoK\a
_diffrn_radiation_wavelength 0.71073
_diffrn_reflns_av_R_equivalents 0.0643
_diffrn_reflns_av_unetI/netI 0.0956
_diffrn_reflns_Laue_measured_fraction_full 0.993
_diffrn_reflns_Laue_measured_fraction_max 0.992
_diffrn_reflns_limit_h_max 30
_diffrn_reflns_limit_h_min -24
_diffrn_reflns_limit_k_max 17
_diffrn_reflns_limit_k_min -15
_diffrn_reflns_limit_l_max 35
_diffrn_reflns_limit_l_min -37
_diffrn_reflns_number 21648
_diffrn_reflns_point_group_measured_fraction_full 0.993
_diffrn_reflns_point_group_measured_fraction_max 0.992
_diffrn_reflns_theta_full 25.242
_diffrn_reflns_theta_max 26.376
_diffrn_reflns_theta_min 2.037
_diffrn_source 'microfocus sealed tube'
_exptl_absorpt_coefficient_mu 1.466
_exptl_absorpt_correction_T_max 0.7454
_exptl_absorpt_correction_T_min 0.6481
_exptl_absorpt_correction_type multi-scan
_exptl_absorpt_process_details
;
 SADABS 2016/2: Krause, L., Herbst-Irmer, R., Sheldrick G.M. & Stalke D.,
 J. Appl. Cryst. 48 (2015) 3-10
;
_exptl_crystal_colour white
_exptl_crystal_density_diffrn 1.379
_exptl_crystal_density_method 'not measured'
_exptl_crystal_description diamond
_exptl_crystal_F_000 3696
_exptl_crystal_preparation Luminescent
_exptl_crystal_size_max 0.284
_exptl_crystal_size_mid 0.127
_exptl_crystal_size_min 0.094
_refine_diff_density_max 0.561
_refine_diff_density_min -0.717
_refine_diff_density_rms 0.115
_refine_ls_extinction_method none
_refine_ls_goodness_of_fit_ref 0.975
_refine_ls_hydrogen_treatment mixed
_refine_ls_matrix_type full
_refine_ls_number_parameters 532
_refine_ls_number_reflns 9062
_refine_ls_number_restraints 0
_refine_ls_restrained_S_all 0.975
_refine_ls_R_factor_all 0.0708
_refine_ls_R_factor_gt 0.0430
_refine_ls_shift/su_max 0.002
_refine_ls_shift/su_mean 0.000
_refine_ls_structure_factor_coef Fsqd
_refine_ls_weighting_details 'w=1/[\s^2^(Fo^2^)+(0.0267P)^2^] where P=(Fo^2^+2Fc^2^)/3'
_refine_ls_weighting_scheme calc
_refine_ls_wR_factor_gt 0.0794
_refine_ls_wR_factor_ref 0.0872
_reflns_Friedel_coverage 0.000
_reflns_number_gt 6424
_reflns_number_total 9062
_reflns_threshold_expression 'I > 2\s(I)'
_cod_data_source_file d3dt01018j2.cif
_cod_data_source_block Cmpd6
_cod_original_sg_symbol_H-M 'C 2/c'
_cod_database_code 7713032
_shelx_shelxl_version_number 2018/3
_shelx_space_group_comment
;
The symmetry employed for this shelxl refinement is uniquely defined
by the following loop, which should always be used as a source of
symmetry information in preference to the above space-group names.
They are only intended as comments.
;
_exptl_absorpt_special_details
;
Krause, L., Herbst-Irmer, R., Sheldrick, G. M., Stalke, D. (2015).
"Comparison of silver and molybdenum microfocus X-ray sources for
single-crystal structure determination"
J. Appl. Cryst. 48, 3-10.
doi:10.1107/S1600576714022985
;

loop_
_space_group_symop_operation_xyz
'x, y, z'
'-x, y, -z+1/2'
'x+1/2, y+1/2, z'
'-x+1/2, y+1/2, -z+1/2'
'-x, -y, -z'
'x, -y, z-1/2'
'-x+1/2, -y+1/2, -z'
'x+1/2, -y+1/2, z-1/2'

loop_
_atom_site_label
_atom_site_type_symbol
_atom_site_fract_x
_atom_site_fract_y
_atom_site_fract_z
_atom_site_U_iso_or_equiv
_atom_site_adp_type
_atom_site_occupancy
_atom_site_site_symmetry_order
_atom_site_calc_flag
_atom_site_refinement_flags_posn
_atom_site_refinement_flags_adp
_atom_site_refinement_flags_occupancy
_atom_site_disorder_assembly
_atom_site_disorder_group
Eu1 Eu 0.68812(2) 0.33977(2) 0.62435(2) 0.01479(7) Uani 1 1 d . . . . .
O1 O 0.68006(16) 0.8076(2) 0.65766(14) 0.0345(10) Uani 1 1 d . . . . .
O2 O 0.76738(15) 0.8493(2) 0.65826(13) 0.0318(9) Uani 1 1 d . . . . .
O3 O 0.91591(16) 0.1424(2) 0.59752(16) 0.0463(11) Uani 1 1 d . . . . .
O4 O 0.88464(16) -0.0088(2) 0.58612(14) 0.0400(10) Uani 1 1 d . . . . .
O5 O 0.45187(16) 0.0693(2) 0.58932(15) 0.0417(10) Uani 1 1 d . . . . .
O6 O 0.39752(15) 0.1775(2) 0.60586(14) 0.0367(9) Uani 1 1 d . . . . .
N1 N 0.78668(16) 0.5543(2) 0.64676(14) 0.0170(9) Uani 1 1 d . . . . .
N2 N 0.73065(16) 0.5274(2) 0.64278(14) 0.0175(9) Uani 1 1 d . . . . .
N3 N 0.80124(17) 0.4283(2) 0.59331(14) 0.0172(9) Uani 1 1 d . . . . .
N4 N 0.74359(16) 0.3876(2) 0.57232(14) 0.0175(9) Uani 1 1 d . . . . .
N5 N 0.84237(17) 0.4012(2) 0.68751(15) 0.0184(9) Uani 1 1 d . . . . .
N6 N 0.79681(16) 0.3490(2) 0.69206(14) 0.0187(9) Uani 1 1 d . . . . .
N7 N 0.7291(2) 0.7877(2) 0.65603(15) 0.0253(10) Uani 1 1 d . . . . .
N8 N 0.74274(17) 0.0966(2) 0.61084(14) 0.0177(9) Uani 1 1 d . . . . .
N9 N 0.76168(17) 0.1928(2) 0.61878(15) 0.0198(9) Uani 1 1 d . . . . .
N10 N 0.63212(16) 0.1234(2) 0.55813(14) 0.0168(9) Uani 1 1 d . . . . .
N11 N 0.63242(17) 0.2230(2) 0.55274(15) 0.0178(9) Uani 1 1 d . . . . .
N12 N 0.67247(16) 0.0985(2) 0.65229(14) 0.0173(9) Uani 1 1 d . . . . .
N13 N 0.68401(16) 0.1900(2) 0.67301(14) 0.0169(9) Uani 1 1 d . . . . .
N14 N 0.88030(19) 0.0771(3) 0.59640(16) 0.0296(11) Uani 1 1 d . . . . .
N15 N 0.53529(17) 0.3640(2) 0.61784(14) 0.0190(9) Uani 1 1 d . . . . .
N16 N 0.57299(16) 0.2956(2) 0.61190(14) 0.0185(9) Uani 1 1 d . . . . .
N17 N 0.61274(16) 0.4794(2) 0.67724(14) 0.0183(9) Uani 1 1 d . . . . .
N18 N 0.66450(16) 0.4240(2) 0.68943(14) 0.0151(8) Uani 1 1 d . . . . .
N19 N 0.56897(16) 0.5063(2) 0.58335(15) 0.0199(9) Uani 1 1 d . . . . .
N20 N 0.60930(16) 0.4614(2) 0.56909(14) 0.0177(9) Uani 1 1 d . . . . .
N21 N 0.44294(18) 0.1527(3) 0.60008(15) 0.0260(9) Uani 1 1 d . . . . .
C1 C 0.7026(2) 0.6086(3) 0.64540(16) 0.0164(10) Uani 1 1 d . . . . .
H1A H 0.662728 0.612474 0.643769 0.020 Uiso 1 1 calc R U . . .
C2 C 0.7415(2) 0.6878(3) 0.65100(17) 0.0184(11) Uani 1 1 d . . . . .
C3 C 0.7948(2) 0.6505(3) 0.65186(16) 0.0204(11) Uani 1 1 d . . . . .
H3A H 0.829933 0.686027 0.655361 0.024 Uiso 1 1 calc R U . . .
C4 C 0.7337(2) 0.3590(3) 0.52662(18) 0.0190(11) Uani 1 1 d . . . . .
H4 H 0.697153 0.329026 0.503268 0.023 Uiso 1 1 calc R U . . .
C5 C 0.8250(2) 0.4239(3) 0.55942(18) 0.0196(11) Uani 1 1 d . . . . .
H5 H 0.863696 0.448418 0.564240 0.024 Uiso 1 1 calc R U . . .
C6 C 0.7840(2) 0.3788(3) 0.51774(18) 0.0214(11) Uani 1 1 d . . . . .
H6 H 0.788713 0.363861 0.488417 0.026 Uiso 1 1 calc R U . . .
C7 C 0.8246(2) 0.2963(3) 0.73318(19) 0.0237(12) Uani 1 1 d . . . . .
H7 H 0.804083 0.251763 0.745121 0.028 Uiso 1 1 calc R U . . .
C8 C 0.8867(2) 0.3136(3) 0.7567(2) 0.0320(13) Uani 1 1 d . . . . .
H8 H 0.916251 0.286119 0.786955 0.038 Uiso 1 1 calc R U . . .
C9 C 0.8957(2) 0.3802(3) 0.72597(19) 0.0273(12) Uani 1 1 d . . . . .
H9 H 0.934093 0.407126 0.731322 0.033 Uiso 1 1 calc R U . . .
C10 C 0.8146(2) 0.1959(3) 0.61643(18) 0.0208(11) Uani 1 1 d . . . . .
H10 H 0.838524 0.252846 0.620393 0.025 Uiso 1 1 calc R U . . .
C11 C 0.8301(2) 0.1024(3) 0.60721(18) 0.0196(11) Uani 1 1 d . . . . .
C12 C 0.7839(2) 0.0418(3) 0.60401(17) 0.0187(11) Uani 1 1 d . . . . .
H12 H 0.781560 -0.026443 0.598065 0.022 Uiso 1 1 calc R U . . .
C13 C 0.5879(2) 0.2418(3) 0.50779(18) 0.0223(11) Uani 1 1 d . . . . .
H13 H 0.576928 0.305245 0.493906 0.027 Uiso 1 1 calc R U . . .
C14 C 0.5593(2) 0.1563(3) 0.48369(19) 0.0285(12) Uani 1 1 d . . . . .
H14 H 0.526454 0.149931 0.451246 0.034 Uiso 1 1 calc R U . . .
C15 C 0.5886(2) 0.0841(3) 0.51668(19) 0.0238(12) Uani 1 1 d . . . . .
H15 H 0.579596 0.016590 0.511241 0.029 Uiso 1 1 calc R U . . .
C16 C 0.6729(2) 0.1854(3) 0.71293(18) 0.0199(11) Uani 1 1 d . . . . .
H16 H 0.677333 0.238789 0.734632 0.024 Uiso 1 1 calc R U . . .
C17 C 0.6538(2) 0.0926(3) 0.71896(18) 0.0225(11) Uani 1 1 d . . . . .
H17 H 0.642657 0.070888 0.744216 0.027 Uiso 1 1 calc R U . . .
C18 C 0.6547(2) 0.0396(3) 0.67997(18) 0.0218(11) Uani 1 1 d . . . . .
H18 H 0.644495 -0.027458 0.673567 0.026 Uiso 1 1 calc R U . . .
C19 C 0.5430(2) 0.2118(3) 0.60438(17) 0.0183(11) Uani 1 1 d . . . . .
H19 H 0.557530 0.150827 0.598855 0.022 Uiso 1 1 calc R U . . .
C20 C 0.4875(2) 0.2262(3) 0.60578(18) 0.0197(11) Uani 1 1 d . . . . .
C21 C 0.4843(2) 0.3238(3) 0.61461(17) 0.0204(11) Uani 1 1 d . . . . .
H21 H 0.451648 0.356219 0.617786 0.025 Uiso 1 1 calc R U . . .
C22 C 0.7039(2) 0.4515(3) 0.73608(18) 0.0199(11) Uani 1 1 d . . . . .
H22 H 0.743780 0.425555 0.754201 0.024 Uiso 1 1 calc R U . . .
C23 C 0.6781(2) 0.5228(3) 0.75396(19) 0.0249(12) Uani 1 1 d . . . . .
H23 H 0.695902 0.554075 0.785654 0.030 Uiso 1 1 calc R U . . .
C24 C 0.6212(2) 0.5381(3) 0.71572(19) 0.0240(12) Uani 1 1 d . . . . .
H24 H 0.592127 0.583575 0.716396 0.029 Uiso 1 1 calc R U . . .
C25 C 0.6070(2) 0.5136(3) 0.53034(18) 0.0223(11) Uani 1 1 d . . . . .
H25 H 0.630445 0.499881 0.512539 0.027 Uiso 1 1 calc R U . . .
C26 C 0.5661(2) 0.5903(3) 0.5195(2) 0.0322(13) Uani 1 1 d . . . . .
H26 H 0.556276 0.637648 0.493809 0.039 Uiso 1 1 calc R U . . .
C27 C 0.5430(2) 0.5828(3) 0.55385(19) 0.0252(12) Uani 1 1 d . . . . .
H27 H 0.513495 0.624885 0.556339 0.030 Uiso 1 1 calc R U . . .
B1 B 0.8308(2) 0.4757(4) 0.6452(2) 0.0181(12) Uani 1 1 d . . . . .
H1 H 0.8733(19) 0.507(3) 0.6545(16) 0.027 Uiso 1 1 d . U . . .
B2 B 0.6786(3) 0.0690(4) 0.6051(2) 0.0199(13) Uani 1 1 d . . . . .
H2 H 0.6749(19) -0.005(3) 0.5972(17) 0.030 Uiso 1 1 d . U . . .
B3 B 0.5562(2) 0.4716(4) 0.6271(2) 0.0200(13) Uani 1 1 d . . . . .
H3 H 0.5181(19) 0.512(3) 0.6277(16) 0.030 Uiso 1 1 d . U . . .

loop_
_atom_site_aniso_label
_atom_site_aniso_U_11
_atom_site_aniso_U_22
_atom_site_aniso_U_33
_atom_site_aniso_U_23
_atom_site_aniso_U_13
_atom_site_aniso_U_12
Eu1 0.01961(13) 0.00932(10) 0.01952(14) 0.00020(10) 0.01232(11) 0.00019(10)
O1 0.052(3) 0.0139(16) 0.052(3) 0.0003(15) 0.037(2) 0.0082(15)
O2 0.048(2) 0.0111(16) 0.040(2) -0.0009(15) 0.023(2) -0.0089(15)
O3 0.040(2) 0.033(2) 0.089(4) 0.013(2) 0.049(3) 0.0069(17)
O4 0.042(2) 0.0273(19) 0.059(3) -0.0007(18) 0.030(2) 0.0145(16)
O5 0.039(2) 0.0225(19) 0.074(3) -0.0046(18) 0.034(2) -0.0061(16)
O6 0.023(2) 0.038(2) 0.059(3) 0.0134(18) 0.027(2) 0.0036(15)
N1 0.024(2) 0.0120(18) 0.021(2) 0.0014(15) 0.015(2) -0.0034(15)
N2 0.021(2) 0.0116(18) 0.024(3) -0.0030(16) 0.014(2) -0.0011(15)
N3 0.022(2) 0.0107(18) 0.024(3) -0.0013(16) 0.015(2) -0.0002(15)
N4 0.022(2) 0.0134(18) 0.022(3) -0.0012(16) 0.014(2) 0.0009(16)
N5 0.020(2) 0.0129(18) 0.025(3) -0.0021(16) 0.012(2) -0.0023(16)
N6 0.024(2) 0.0121(18) 0.023(2) 0.0012(16) 0.014(2) 0.0020(16)
N7 0.043(3) 0.013(2) 0.023(3) 0.0000(17) 0.017(2) 0.0026(19)
N8 0.024(2) 0.0109(18) 0.019(2) -0.0007(15) 0.010(2) 0.0007(16)
N9 0.024(2) 0.0108(17) 0.028(3) 0.0042(16) 0.015(2) 0.0034(15)
N10 0.019(2) 0.0134(17) 0.020(2) -0.0021(16) 0.010(2) 0.0001(15)
N11 0.021(2) 0.0138(18) 0.021(3) 0.0029(16) 0.012(2) 0.0046(16)
N12 0.023(2) 0.0101(18) 0.022(3) 0.0004(15) 0.012(2) 0.0006(15)
N13 0.022(2) 0.0123(18) 0.018(2) 0.0008(15) 0.011(2) 0.0015(15)
N14 0.031(3) 0.027(2) 0.037(3) 0.0059(19) 0.021(2) 0.0131(19)
N15 0.020(2) 0.017(2) 0.022(2) -0.0009(15) 0.012(2) 0.0034(15)
N16 0.020(2) 0.0157(18) 0.022(3) -0.0020(16) 0.011(2) 0.0018(16)
N17 0.021(2) 0.0110(18) 0.027(3) -0.0008(16) 0.014(2) 0.0017(15)
N18 0.016(2) 0.0123(18) 0.022(3) 0.0024(16) 0.013(2) -0.0019(15)
N19 0.020(2) 0.0105(18) 0.026(3) 0.0018(16) 0.007(2) 0.0014(15)
N20 0.020(2) 0.0144(18) 0.021(2) 0.0017(16) 0.012(2) 0.0033(15)
N21 0.029(2) 0.028(2) 0.028(3) 0.0036(19) 0.020(2) -0.0043(19)
C1 0.022(3) 0.012(2) 0.017(3) -0.0003(18) 0.010(2) 0.0003(18)
C2 0.034(3) 0.008(2) 0.016(3) -0.0029(17) 0.014(3) 0.0004(18)
C3 0.033(3) 0.014(2) 0.016(3) -0.0016(19) 0.013(2) -0.013(2)
C4 0.027(3) 0.009(2) 0.024(3) -0.0012(18) 0.014(3) -0.0014(18)
C5 0.027(3) 0.018(2) 0.025(3) -0.001(2) 0.021(3) 0.001(2)
C6 0.026(3) 0.022(2) 0.023(3) -0.003(2) 0.018(3) 0.000(2)
C7 0.032(3) 0.014(2) 0.028(3) 0.001(2) 0.016(3) 0.001(2)
C8 0.037(3) 0.024(3) 0.030(4) 0.007(2) 0.009(3) 0.006(2)
C9 0.020(3) 0.031(3) 0.028(3) -0.003(2) 0.007(3) -0.003(2)
C10 0.019(3) 0.017(2) 0.028(3) -0.001(2) 0.012(3) 0.0024(19)
C11 0.020(3) 0.017(2) 0.026(3) 0.002(2) 0.015(3) 0.0063(19)
C12 0.029(3) 0.013(2) 0.019(3) 0.0006(18) 0.015(3) 0.0038(19)
C13 0.021(3) 0.022(2) 0.023(3) 0.004(2) 0.007(3) 0.006(2)
C14 0.024(3) 0.031(3) 0.020(3) -0.004(2) 0.000(2) 0.000(2)
C15 0.024(3) 0.021(2) 0.030(3) -0.010(2) 0.015(3) -0.003(2)
C16 0.023(3) 0.013(2) 0.026(3) -0.0051(18) 0.013(3) 0.0011(18)
C17 0.035(3) 0.016(2) 0.025(3) 0.005(2) 0.021(3) -0.001(2)
C18 0.022(3) 0.014(2) 0.031(3) 0.007(2) 0.013(3) 0.0005(19)
C19 0.022(3) 0.012(2) 0.021(3) -0.0006(19) 0.010(2) -0.0033(19)
C20 0.018(3) 0.022(2) 0.023(3) 0.000(2) 0.012(2) -0.0069(19)
C21 0.019(3) 0.023(2) 0.023(3) 0.002(2) 0.013(2) 0.0010(19)
C22 0.020(3) 0.017(2) 0.025(3) 0.004(2) 0.011(3) 0.0000(19)
C23 0.031(3) 0.025(2) 0.021(3) -0.006(2) 0.014(3) -0.002(2)
C24 0.033(3) 0.014(2) 0.029(3) -0.006(2) 0.018(3) 0.001(2)
C25 0.027(3) 0.018(2) 0.021(3) 0.001(2) 0.010(3) -0.003(2)
C26 0.039(3) 0.018(2) 0.032(4) 0.006(2) 0.008(3) -0.005(2)
C27 0.026(3) 0.013(2) 0.030(3) 0.000(2) 0.006(3) 0.008(2)
B1 0.012(3) 0.018(3) 0.025(4) -0.001(2) 0.009(3) 0.001(2)
B2 0.025(3) 0.013(3) 0.025(4) 0.000(2) 0.014(3) 0.003(2)
B3 0.016(3) 0.017(3) 0.025(4) -0.002(2) 0.007(3) 0.001(2)

loop_
_atom_type_symbol
_atom_type_description
_atom_type_scat_dispersion_real
_atom_type_scat_dispersion_imag
_atom_type_scat_source
C C 0.0033 0.0016 'International Tables Vol C Tables 4.2.6.8 and 6.1.1.4'
H H 0.0000 0.0000 'International Tables Vol C Tables 4.2.6.8 and 6.1.1.4'
B B 0.0013 0.0007 'International Tables Vol C Tables 4.2.6.8 and 6.1.1.4'
Eu Eu -0.1578 3.6682 'International Tables Vol C Tables 4.2.6.8 and 6.1.1.4'
N N 0.0061 0.0033 'International Tables Vol C Tables 4.2.6.8 and 6.1.1.4'
O O 0.0106 0.0060 'International Tables Vol C Tables 4.2.6.8 and 6.1.1.4'

loop_
_citation_id
_citation_doi
_citation_year
1 10.26434/chemrxiv-2023-wwpbt 2023

loop_
_geom_angle_atom_site_label_1
_geom_angle_atom_site_label_2
_geom_angle_atom_site_label_3
_geom_angle
_geom_angle_site_symmetry_1
_geom_angle_site_symmetry_3
_geom_angle_publ_flag
N18 Eu1 N20 80.46(12) . . ?
N18 Eu1 N6 82.85(12) . . ?
N20 Eu1 N6 135.62(11) . . ?
N18 Eu1 N11 135.74(11) . . ?
N20 Eu1 N11 84.06(12) . . ?
N6 Eu1 N11 133.59(11) . . ?
N18 Eu1 N13 81.69(11) . . ?
N20 Eu1 N13 134.11(12) . . ?
N6 Eu1 N13 82.81(11) . . ?
N11 Eu1 N13 80.02(12) . . ?
N18 Eu1 N4 134.93(11) . . ?
N20 Eu1 N4 83.54(12) . . ?
N6 Eu1 N4 79.85(13) . . ?
N11 Eu1 N4 83.31(12) . . ?
N13 Eu1 N4 135.94(11) . . ?
N18 Eu1 N16 69.03(11) . . ?
N20 Eu1 N16 67.47(11) . . ?
N6 Eu1 N16 140.58(12) . . ?
N11 Eu1 N16 66.73(11) . . ?
N13 Eu1 N16 66.68(11) . . ?
N4 Eu1 N16 139.53(12) . . ?
N18 Eu1 N2 66.98(10) . . ?
N20 Eu1 N2 67.83(12) . . ?
N6 Eu1 N2 67.79(11) . . ?
N11 Eu1 N2 141.21(11) . . ?
N13 Eu1 N2 138.76(12) . . ?
N4 Eu1 N2 67.95(11) . . ?
N16 Eu1 N2 120.75(10) . . ?
N18 Eu1 N9 138.90(12) . . ?
N20 Eu1 N9 140.64(12) . . ?
N6 Eu1 N9 66.66(11) . . ?
N11 Eu1 N9 66.92(12) . . ?
N13 Eu1 N9 68.20(11) . . ?
N4 Eu1 N9 67.74(11) . . ?
N16 Eu1 N9 119.02(11) . . ?
N2 Eu1 N9 120.22(11) . . ?
C3 N1 N2 111.7(3) . . ?
C3 N1 B1 128.9(4) . . ?
N2 N1 B1 119.4(3) . . ?
C1 N2 N1 106.7(3) . . ?
C1 N2 Eu1 130.0(3) . . ?
N1 N2 Eu1 123.1(2) . . ?
C5 N3 N4 108.8(4) . . ?
C5 N3 B1 126.7(4) . . ?
N4 N3 B1 124.3(3) . . ?
C4 N4 N3 106.0(3) . . ?
C4 N4 Eu1 129.6(3) . . ?
N3 N4 Eu1 122.3(3) . . ?
C9 N5 N6 109.1(4) . . ?
C9 N5 B1 127.1(4) . . ?
N6 N5 B1 123.7(4) . . ?
C7 N6 N5 105.5(4) . . ?
C7 N6 Eu1 129.9(3) . . ?
N5 N6 Eu1 123.7(3) . . ?
O2 N7 O1 124.0(4) . . ?
O2 N7 C2 118.2(4) . . ?
O1 N7 C2 117.8(4) . . ?
C12 N8 N9 110.3(3) . . ?
C12 N8 B2 129.4(3) . . ?
N9 N8 B2 119.9(3) . . ?
C10 N9 N8 106.4(3) . . ?
C10 N9 Eu1 130.9(3) . . ?
N8 N9 Eu1 122.3(3) . . ?
C15 N10 N11 109.6(4) . . ?
C15 N10 B2 127.3(4) . . ?
N11 N10 B2 123.0(4) . . ?
C13 N11 N10 105.5(4) . . ?
C13 N11 Eu1 128.6(3) . . ?
N10 N11 Eu1 124.0(3) . . ?
C18 N12 N13 109.3(4) . . ?
C18 N12 B2 125.8(4) . . ?
N13 N12 B2 124.9(3) . . ?
C16 N13 N12 106.1(3) . . ?
C16 N13 Eu1 128.3(3) . . ?
N12 N13 Eu1 122.4(3) . . ?
O4 N14 O3 124.3(4) . . ?
O4 N14 C11 117.4(4) . . ?
O3 N14 C11 118.3(4) . . ?
C21 N15 N16 111.2(3) . . ?
C21 N15 B3 129.6(4) . . ?
N16 N15 B3 119.2(3) . . ?
C19 N16 N15 105.4(3) . . ?
C19 N16 Eu1 132.2(3) . . ?
N15 N16 Eu1 122.2(2) . . ?
C24 N17 N18 109.0(4) . . ?
C24 N17 B3 127.9(4) . . ?
N18 N17 B3 123.2(3) . . ?
C22 N18 N17 105.8(3) . . ?
C22 N18 Eu1 128.2(3) . . ?
N17 N18 Eu1 122.6(3) . . ?
C27 N19 N20 110.2(4) . . ?
C27 N19 B3 125.9(4) . . ?
N20 N19 B3 123.8(3) . . ?
C25 N20 N19 105.0(3) . . ?
C25 N20 Eu1 130.3(3) . . ?
N19 N20 Eu1 122.4(3) . . ?
O5 N21 O6 124.1(4) . . ?
O5 N21 C20 118.3(4) . . ?
O6 N21 C20 117.6(4) . . ?
N2 C1 C2 108.7(4) . . ?
N2 C1 H1A 125.7 . . ?
C2 C1 H1A 125.7 . . ?
C3 C2 C1 107.0(4) . . ?
C3 C2 N7 126.5(4) . . ?
C1 C2 N7 126.4(4) . . ?
N1 C3 C2 106.0(4) . . ?
N1 C3 H3A 127.0 . . ?
C2 C3 H3A 127.0 . . ?
N4 C4 C6 110.8(4) . . ?
N4 C4 H4 124.6 . . ?
C6 C4 H4 124.6 . . ?
C6 C5 N3 108.4(4) . . ?
C6 C5 H5 125.8 . . ?
N3 C5 H5 125.8 . . ?
C5 C6 C4 105.9(4) . . ?
C5 C6 H6 127.1 . . ?
C4 C6 H6 127.1 . . ?
N6 C7 C8 112.2(4) . . ?
N6 C7 H7 123.9 . . ?
C8 C7 H7 123.9 . . ?
C9 C8 C7 103.5(5) . . ?
C9 C8 H8 128.2 . . ?
C7 C8 H8 128.2 . . ?
N5 C9 C8 109.6(4) . . ?
N5 C9 H9 125.2 . . ?
C8 C9 H9 125.2 . . ?
N9 C10 C11 109.4(4) . . ?
N9 C10 H10 125.3 . . ?
C11 C10 H10 125.3 . . ?
C12 C11 C10 106.8(4) . . ?
C12 C11 N14 126.2(4) . . ?
C10 C11 N14 126.5(4) . . ?
N8 C12 C11 107.1(4) . . ?
N8 C12 H12 126.4 . . ?
C11 C12 H12 126.4 . . ?
N11 C13 C14 111.0(4) . . ?
N11 C13 H13 124.5 . . ?
C14 C13 H13 124.5 . . ?
C15 C14 C13 104.9(4) . . ?
C15 C14 H14 127.5 . . ?
C13 C14 H14 127.5 . . ?
N10 C15 C14 109.0(4) . . ?
N10 C15 H15 125.5 . . ?
C14 C15 H15 125.5 . . ?
N13 C16 C17 111.5(4) . . ?
N13 C16 H16 124.2 . . ?
C17 C16 H16 124.2 . . ?
C18 C17 C16 104.3(4) . . ?
C18 C17 H17 127.9 . . ?
C16 C17 H17 127.9 . . ?
N12 C18 C17 108.8(4) . . ?
N12 C18 H18 125.6 . . ?
C17 C18 H18 125.6 . . ?
N16 C19 C20 110.0(4) . . ?
N16 C19 H19 125.0 . . ?
C20 C19 H19 125.0 . . ?
C21 C20 C19 106.5(4) . . ?
C21 C20 N21 127.2(4) . . ?
C19 C20 N21 126.3(4) . . ?
N15 C21 C20 106.9(4) . . ?
N15 C21 H21 126.5 . . ?
C20 C21 H21 126.5 . . ?
N18 C22 C23 110.8(4) . . ?
N18 C22 H22 124.6 . . ?
C23 C22 H22 124.6 . . ?
C24 C23 C22 104.6(4) . . ?
C24 C23 H23 127.7 . . ?
C22 C23 H23 127.7 . . ?
N17 C24 C23 109.9(4) . . ?
N17 C24 H24 125.1 . . ?
C23 C24 H24 125.1 . . ?
N20 C25 C26 111.3(4) . . ?
N20 C25 H25 124.4 . . ?
C26 C25 H25 124.4 . . ?
C27 C26 C25 104.8(4) . . ?
C27 C26 H26 127.6 . . ?
C25 C26 H26 127.6 . . ?
N19 C27 C26 108.7(4) . . ?
N19 C27 H27 125.7 . . ?
C26 C27 H27 125.7 . . ?
N3 B1 N1 107.6(4) . . ?
N3 B1 N5 112.1(4) . . ?
N1 B1 N5 108.7(4) . . ?
N3 B1 H1 115(2) . . ?
N1 B1 H1 110(2) . . ?
N5 B1 H1 104(2) . . ?
N12 B2 N8 109.4(4) . . ?
N12 B2 N10 111.9(4) . . ?
N8 B2 N10 106.6(4) . . ?
N12 B2 H2 116(2) . . ?
N8 B2 H2 104(2) . . ?
N10 B2 H2 108(3) . . ?
N17 B3 N19 112.1(4) . . ?
N17 B3 N15 109.1(4) . . ?
N19 B3 N15 108.5(4) . . ?
N17 B3 H3 111(2) . . ?
N19 B3 H3 110(2) . . ?
N15 B3 H3 106(2) . . ?

loop_
_geom_bond_atom_site_label_1
_geom_bond_atom_site_label_2
_geom_bond_distance
_geom_bond_site_symmetry_2
_geom_bond_publ_flag
Eu1 N18 2.525(4) . ?
Eu1 N20 2.531(4) . ?
Eu1 N6 2.531(4) . ?
Eu1 N11 2.533(4) . ?
Eu1 N13 2.541(4) . ?
Eu1 N4 2.542(4) . ?
Eu1 N16 2.727(4) . ?
Eu1 N2 2.740(4) . ?
Eu1 N9 2.749(4) . ?
O1 N7 1.243(5) . ?
O2 N7 1.238(4) . ?
O3 N14 1.236(5) . ?
O4 N14 1.234(4) . ?
O5 N21 1.233(4) . ?
O6 N21 1.237(4) . ?
N1 C3 1.333(5) . ?
N1 N2 1.366(5) . ?
N1 B1 1.536(6) . ?
N2 C1 1.327(5) . ?
N3 C5 1.363(5) . ?
N3 N4 1.379(5) . ?
N3 B1 1.533(6) . ?
N4 C4 1.331(5) . ?
N5 C9 1.333(6) . ?
N5 N6 1.375(4) . ?
N5 B1 1.548(6) . ?
N6 C7 1.323(6) . ?
N7 C2 1.426(5) . ?
N8 C12 1.337(5) . ?
N8 N9 1.384(4) . ?
N8 B2 1.541(6) . ?
N9 C10 1.320(5) . ?
N10 C15 1.338(6) . ?
N10 N11 1.376(4) . ?
N10 B2 1.551(6) . ?
N11 C13 1.327(6) . ?
N12 C18 1.353(5) . ?
N12 N13 1.372(4) . ?
N12 B2 1.529(6) . ?
N13 C16 1.329(5) . ?
N14 C11 1.434(5) . ?
N15 C21 1.322(5) . ?
N15 N16 1.376(4) . ?
N15 B3 1.547(6) . ?
N16 C19 1.328(5) . ?
N17 C24 1.339(5) . ?
N17 N18 1.377(4) . ?
N17 B3 1.527(6) . ?
N18 C22 1.350(6) . ?
N19 C27 1.336(5) . ?
N19 N20 1.373(5) . ?
N19 B3 1.537(6) . ?
N20 C25 1.337(5) . ?
N21 C20 1.435(5) . ?
C1 C2 1.403(6) . ?
C1 H1A 0.9500 . ?
C2 C3 1.382(6) . ?
C3 H3A 0.9500 . ?
C4 C6 1.385(6) . ?
C4 H4 0.9500 . ?
C5 C6 1.354(6) . ?
C5 H5 0.9500 . ?
C6 H6 0.9500 . ?
C7 C8 1.381(6) . ?
C7 H7 0.9500 . ?
C8 C9 1.376(6) . ?
C8 H8 0.9500 . ?
C9 H9 0.9500 . ?
C10 C11 1.397(6) . ?
C10 H10 0.9500 . ?
C11 C12 1.367(6) . ?
C12 H12 0.9500 . ?
C13 C14 1.392(6) . ?
C13 H13 0.9500 . ?
C14 C15 1.356(6) . ?
C14 H14 0.9500 . ?
C15 H15 0.9500 . ?
C16 C17 1.394(6) . ?
C16 H16 0.9500 . ?
C17 C18 1.377(6) . ?
C17 H17 0.9500 . ?
C18 H18 0.9500 . ?
C19 C20 1.382(6) . ?
C19 H19 0.9500 . ?
C20 C21 1.373(6) . ?
C21 H21 0.9500 . ?
C22 C23 1.387(6) . ?
C22 H22 0.9500 . ?
C23 C24 1.369(6) . ?
C23 H23 0.9500 . ?
C24 H24 0.9500 . ?
C25 C26 1.386(6) . ?
C25 H25 0.9500 . ?
C26 C27 1.367(7) . ?
C26 H26 0.9500 . ?
C27 H27 0.9500 . ?
B1 H1 1.04(4) . ?
B2 H2 1.04(4) . ?
B3 H3 1.09(4) . ?
